data_7153894
loop_
_publ_author_name
'Liu, Bingjie'
'Zhang, Yueteng'
'Huang, Gang'
'Zhang, Xinting'
'Niu, Pengfei'
'Wu, Jie'
'Yu, Wenquan'
'Chang, Junbiao'

_publ_section_title
;
 A concise approach to polysubstituted oxazoles from N-acyl-2-bromo
 enamides via a copper(i)/amino acid-catalyzed intramolecular C-O bond
 formation.
;
_journal_issue 23
_journal_name_full 'Organic &amp; biomolecular chemistry'
_journal_page_first 3912
_journal_page_last 3923
_journal_paper_doi 10.1039/c4ob00309h
_journal_volume 12
_journal_year 2014
_chemical_formula_sum 'C20 H18 N2 O2'
_chemical_formula_weight 318.36
_chemical_name_systematic
; 
 ? 
;
_space_group_IT_number 2
_symmetry_cell_setting triclinic
_symmetry_space_group_name_Hall '-P 1'
_symmetry_space_group_name_H-M 'P -1'
_atom_sites_solution_hydrogens geom
_atom_sites_solution_primary direct
_atom_sites_solution_secondary difmap
_audit_creation_method SHELXL-97
_cell_angle_alpha 81.46(3)
_cell_angle_beta 89.70(3)
_cell_angle_gamma 70.47(3)
_cell_formula_units_Z 2
_cell_length_a 7.7404(15)
_cell_length_b 8.6624(17)
_cell_length_c 13.340(3)
_cell_measurement_temperature 293(2)
_cell_volume 832.7(3)
_computing_structure_refinement 'SHELXL-97 (Sheldrick, 1997)'
_computing_structure_solution 'SHELXS-97 (Sheldrick, 1990)'
_diffrn_ambient_temperature 293(2)
_diffrn_measured_fraction_theta_full 0.987
_diffrn_measured_fraction_theta_max 0.987
_diffrn_radiation_monochromator graphite
_diffrn_radiation_source 'fine-focus sealed tube'
_diffrn_radiation_type MoK\a
_diffrn_radiation_wavelength 0.71073
_diffrn_reflns_av_R_equivalents 0.0874
_diffrn_reflns_av_sigmaI/netI 0.1680
_diffrn_reflns_limit_h_max 9
_diffrn_reflns_limit_h_min -9
_diffrn_reflns_limit_k_max 10
_diffrn_reflns_limit_k_min -10
_diffrn_reflns_limit_l_max 15
_diffrn_reflns_limit_l_min -15
_diffrn_reflns_number 5809
_diffrn_reflns_theta_full 25.00
_diffrn_reflns_theta_max 25.00
_diffrn_reflns_theta_min 1.55
_exptl_absorpt_coefficient_mu 0.083
_exptl_crystal_density_diffrn 1.270
_exptl_crystal_density_method 'not measured'
_exptl_crystal_F_000 336
_refine_diff_density_max 0.303
_refine_diff_density_min -0.233
_refine_diff_density_rms 0.056
_refine_ls_extinction_method none
_refine_ls_goodness_of_fit_ref 1.275
_refine_ls_hydrogen_treatment mixed
_refine_ls_matrix_type full
_refine_ls_number_parameters 217
_refine_ls_number_reflns 2896
_refine_ls_number_restraints 0
_refine_ls_restrained_S_all 1.275
_refine_ls_R_factor_all 0.3106
_refine_ls_R_factor_gt 0.2092
_refine_ls_shift/su_max 0.194
_refine_ls_shift/su_mean 0.023
_refine_ls_structure_factor_coef Fsqd
_refine_ls_weighting_details 'calc w=1/[\s^2^(Fo^2^)+(0.1169P)^2^+1.5259P] where P=(Fo^2^+2Fc^2^)/3'
_refine_ls_weighting_scheme calc
_refine_ls_wR_factor_gt 0.3973
_refine_ls_wR_factor_ref 0.4630
_reflns_number_gt 1328
_reflns_number_total 2896
_reflns_threshold_expression >2sigma(I)
_cod_data_source_file c4ob00309h2.cif
_cod_data_source_block c
_cod_depositor_comments
;
The following automatic conversions were performed:

'_symmetry_cell_setting' value 'Triclinic' changed to 'triclinic'
according to
/usr/data/users/saulius/crontab/automatic-downloads/current/RSC/lib/dictionaries/cif_core.dic
dictionary named 'cif_core.dic' version 2.4.2 from 2011-04-26.

Automatic conversion script
Id: cif_fix_values 2281 2013-09-26 08:29:07Z andrius 
;
_cod_original_sg_symbol_H-M P-1
_cod_database_code 7153894

loop_
_symmetry_equiv_pos_as_xyz
'x, y, z'
'-x, -y, -z'

loop_
_atom_site_label
_atom_site_type_symbol
_atom_site_fract_x
_atom_site_fract_y
_atom_site_fract_z
_atom_site_U_iso_or_equiv
_atom_site_adp_type
_atom_site_occupancy
_atom_site_symmetry_multiplicity
_atom_site_calc_flag
_atom_site_refinement_flags
O1 O 0.3577(11) 0.8624(10) 0.0933(6) 0.085(3) Uani 1 1 d .
O2 O 0.2374(12) 0.8228(10) 0.4050(6) 0.094(3) Uani 1 1 d .
N1 N 0.1966(12) 1.0719(10) 0.1687(6) 0.068(3) Uani 1 1 d .
N2 N 0.2461(13) 1.0797(12) 0.3886(7) 0.076(3) Uani 1 1 d .
C1 C 0.237(2) 1.0404(16) -0.1052(8) 0.094(4) Uani 1 1 d .
H1 H 0.3229 0.9341 -0.0975 0.113 Uiso 1 1 calc R
C2 C 0.171(3) 1.123(2) -0.2026(10) 0.119(6) Uani 1 1 d .
H2 H 0.2149 1.0754 -0.2598 0.142 Uiso 1 1 calc R
C3 C 0.040(2) 1.279(2) -0.2106(11) 0.108(5) Uani 1 1 d .
H3 H -0.0088 1.3344 -0.2749 0.130 Uiso 1 1 calc R
C4 C -0.023(2) 1.356(2) -0.1291(12) 0.124(6) Uani 1 1 d .
H4 H -0.1092 1.4625 -0.1383 0.149 Uiso 1 1 calc R
C5 C 0.0445(19) 1.273(2) -0.0303(10) 0.109(5) Uani 1 1 d .
H5 H 0.0041 1.3228 0.0268 0.131 Uiso 1 1 calc R
C6 C 0.1777(18) 1.1103(16) -0.0220(9) 0.080(4) Uani 1 1 d .
C7 C 0.2422(13) 1.0201(17) 0.0824(7) 0.061(3) Uani 1 1 d .
C8 C 0.2885(15) 0.9417(13) 0.2413(7) 0.064(3) Uani 1 1 d .
C9 C 0.3869(18) 0.8029(15) 0.1998(7) 0.080(4) Uani 1 1 d .
C10 C 0.5136(12) 0.6314(10) 0.2205(8) 0.053(3) Uani 1 1 d .
C11 C 0.5588(16) 0.5678(14) 0.3208(11) 0.091(4) Uani 1 1 d .
H11 H 0.5044 0.6308 0.3705 0.109 Uiso 1 1 calc R
C12 C 0.679(2) 0.418(2) 0.3474(11) 0.108(5) Uani 1 1 d .
H12 H 0.7112 0.3782 0.4158 0.130 Uiso 1 1 calc R
C13 C 0.7568(19) 0.3192(17) 0.2770(14) 0.107(5) Uani 1 1 d .
H13 H 0.8437 0.2148 0.2969 0.128 Uiso 1 1 calc R
C14 C 0.704(2) 0.3767(17) 0.1756(14) 0.115(5) Uani 1 1 d .
H14 H 0.7523 0.3078 0.1277 0.138 Uiso 1 1 calc R
C15 C 0.5806(19) 0.5373(17) 0.1436(9) 0.106(5) Uani 1 1 d .
H15 H 0.5456 0.5782 0.0756 0.127 Uiso 1 1 calc R
C16 C 0.2563(14) 0.9431(15) 0.3510(9) 0.072(3) Uani 1 1 d .
C17 C 0.2108(19) 1.0871(18) 0.4961(9) 0.103(5) Uani 1 1 d .
H17A H 0.3120 1.0086 0.5394 0.124 Uiso 1 1 calc R
H17B H 0.0986 1.0651 0.5137 0.124 Uiso 1 1 calc R
C18 C 0.193(2) 1.263(2) 0.5046(10) 0.125(6) Uani 1 1 d .
H18A H 0.0645 1.3300 0.5048 0.150 Uiso 1 1 calc R
H18B H 0.2527 1.2660 0.5678 0.150 Uiso 1 1 calc R
C19 C 0.278(2) 1.331(2) 0.4194(11) 0.133(6) Uani 1 1 d .
H19A H 0.4022 1.3217 0.4386 0.159 Uiso 1 1 calc R
H19B H 0.2080 1.4466 0.3967 0.159 Uiso 1 1 calc R
C20 C 0.279(2) 1.2293(16) 0.3367(9) 0.095(4) Uani 1 1 d .
H20A H 0.1835 1.2902 0.2849 0.114 Uiso 1 1 calc R
H20B H 0.3969 1.1999 0.3052 0.114 Uiso 1 1 calc R

loop_
_atom_site_aniso_label
_atom_site_aniso_U_11
_atom_site_aniso_U_22
_atom_site_aniso_U_33
_atom_site_aniso_U_23
_atom_site_aniso_U_13
_atom_site_aniso_U_12
O1 0.082(6) 0.066(5) 0.100(7) -0.025(5) 0.012(5) -0.011(4)
O2 0.135(7) 0.075(6) 0.062(5) -0.013(5) 0.032(5) -0.024(5)
N1 0.079(6) 0.059(6) 0.050(5) -0.010(5) -0.003(5) -0.002(5)
N2 0.098(7) 0.060(6) 0.073(7) -0.008(5) 0.007(6) -0.031(5)
C1 0.161(13) 0.093(9) 0.049(7) -0.017(7) -0.004(8) -0.065(9)
C2 0.174(16) 0.145(15) 0.049(8) -0.041(9) 0.011(9) -0.059(13)
C3 0.112(12) 0.158(16) 0.074(10) -0.013(10) 0.027(9) -0.073(11)
C4 0.130(13) 0.143(15) 0.083(11) -0.002(11) 0.037(10) -0.031(10)
C5 0.124(12) 0.133(13) 0.068(9) -0.041(9) 0.051(8) -0.029(10)
C6 0.105(10) 0.087(9) 0.058(8) -0.029(7) 0.006(7) -0.039(8)
C7 0.040(6) 0.150(11) 0.033(5) -0.036(6) -0.006(4) -0.073(7)
C8 0.086(8) 0.063(7) 0.039(6) -0.023(5) 0.004(6) -0.012(6)
C9 0.138(11) 0.094(9) 0.021(5) -0.006(6) -0.002(6) -0.058(8)
C10 0.064(6) 0.025(4) 0.081(7) 0.030(5) 0.011(5) -0.046(4)
C11 0.078(9) 0.038(6) 0.132(12) -0.001(7) 0.025(8) 0.008(6)
C12 0.117(12) 0.132(14) 0.088(10) -0.052(10) 0.022(9) -0.044(10)
C13 0.092(10) 0.077(10) 0.140(14) 0.019(10) -0.006(10) -0.029(8)
C14 0.139(13) 0.057(9) 0.149(15) -0.048(9) 0.052(11) -0.022(9)
C15 0.155(13) 0.096(11) 0.071(8) -0.055(8) 0.073(8) -0.031(9)
C16 0.065(7) 0.062(8) 0.062(8) 0.004(6) 0.016(6) 0.009(6)
C17 0.126(12) 0.105(11) 0.068(9) -0.025(8) 0.020(8) -0.021(9)
C18 0.164(15) 0.175(17) 0.076(10) -0.072(11) 0.034(10) -0.089(13)
C19 0.183(16) 0.155(15) 0.099(12) -0.071(11) 0.060(12) -0.088(13)
C20 0.120(11) 0.096(10) 0.073(9) -0.013(8) -0.003(8) -0.041(8)

loop_
_atom_type_symbol
_atom_type_description
_atom_type_scat_dispersion_real
_atom_type_scat_dispersion_imag
_atom_type_scat_source
C C 0.0033 0.0016 'International Tables Vol C Tables 4.2.6.8 and 6.1.1.4'
H H 0.0000 0.0000 'International Tables Vol C Tables 4.2.6.8 and 6.1.1.4'
N N 0.0061 0.0033 'International Tables Vol C Tables 4.2.6.8 and 6.1.1.4'
O O 0.0106 0.0060 'International Tables Vol C Tables 4.2.6.8 and 6.1.1.4'

loop_
_geom_angle_atom_site_label_1
_geom_angle_atom_site_label_2
_geom_angle_atom_site_label_3
_geom_angle
C7 O1 C9 107.0(9)
C7 N1 C8 105.4(9)
C16 N2 C17 119.6(11)
C16 N2 C20 127.9(11)
C17 N2 C20 112.3(10)
C6 C1 C2 121.7(14)
C6 C1 H1 119.2
C2 C1 H1 119.1
C3 C2 C1 117.3(14)
C3 C2 H2 121.4
C1 C2 H2 121.4
C4 C3 C2 123.3(15)
C4 C3 H3 118.4
C2 C3 H3 118.4
C3 C4 C5 119.6(15)
C3 C4 H4 120.2
C5 C4 H4 120.2
C4 C5 C6 117.1(12)
C4 C5 H5 121.4
C6 C5 H5 121.5
C1 C6 C5 121.0(12)
C1 C6 C7 121.9(12)
C5 C6 C7 117.0(11)
N1 C7 O1 113.0(10)
N1 C7 C6 128.4(12)
O1 C7 C6 118.6(9)
N1 C8 C9 112.1(8)
N1 C8 C16 122.4(9)
C9 C8 C16 124.6(10)
C8 C9 O1 102.4(9)
C8 C9 C10 145.8(10)
O1 C9 C10 111.6(10)
C11 C10 C15 121.9(10)
C11 C10 C9 115.6(10)
C15 C10 C9 122.5(10)
C12 C11 C10 120.4(13)
C12 C11 H11 119.8
C10 C11 H11 119.8
C11 C12 C13 121.6(15)
C11 C12 H12 119.2
C13 C12 H12 119.2
C12 C13 C14 119.0(14)
C12 C13 H13 120.5
C14 C13 H13 120.5
C13 C14 C15 121.3(13)
C13 C14 H14 119.4
C15 C14 H14 119.4
C14 C15 C10 115.6(12)
C14 C15 H15 122.2
C10 C15 H15 122.2
O2 C16 N2 121.0(11)
O2 C16 C8 121.0(12)
N2 C16 C8 118.0(11)
N2 C17 C18 102.6(11)
N2 C17 H17A 111.3
C18 C17 H17A 111.3
N2 C17 H17B 111.2
C18 C17 H17B 111.2
H17A C17 H17B 109.2
C19 C18 C17 109.6(12)
C19 C18 H18A 109.8
C17 C18 H18A 109.8
C19 C18 H18B 109.8
C17 C18 H18B 109.7
H18A C18 H18B 108.2
C18 C19 C20 106.0(13)
C18 C19 H19A 110.5
C20 C19 H19A 110.5
C18 C19 H19B 110.5
C20 C19 H19B 110.5
H19A C19 H19B 108.7
N2 C20 C19 104.7(11)
N2 C20 H20A 110.8
C19 C20 H20A 110.8
N2 C20 H20B 110.8
C19 C20 H20B 110.8
H20A C20 H20B 108.9

loop_
_geom_bond_atom_site_label_1
_geom_bond_atom_site_label_2
_geom_bond_distance
O1 C7 1.346(13)
O1 C9 1.429(11)
O2 C16 1.227(13)
N1 C7 1.302(11)
N1 C8 1.365(12)
N2 C16 1.331(14)
N2 C17 1.465(14)
N2 C20 1.477(14)
C1 C6 1.348(15)
C1 C2 1.395(16)
C1 H1 0.9300
C2 C3 1.386(19)
C2 H2 0.9300
C3 C4 1.362(18)
C3 H3 0.9300
C4 C5 1.414(17)
C4 H4 0.9300
C5 C6 1.433(17)
C5 H5 0.9300
C6 C7 1.490(14)
C8 C9 1.384(14)
C8 C16 1.483(14)
C9 C10 1.467(14)
C10 C11 1.369(15)
C10 C15 1.395(13)
C11 C12 1.318(17)
C11 H11 0.9300
C12 C13 1.365(18)
C12 H12 0.9300
C13 C14 1.383(18)
C13 H13 0.9300
C14 C15 1.404(17)
C14 H14 0.9300
C15 H15 0.9300
C17 C18 1.507(17)
C17 H17A 0.9700
C17 H17B 0.9700
C18 C19 1.456(18)
C18 H18A 0.9700
C18 H18B 0.9700
C19 C20 1.507(16)
C19 H19A 0.9700
C19 H19B 0.9700
C20 H20A 0.9700
C20 H20B 0.9700

loop_
_geom_torsion_atom_site_label_1
_geom_torsion_atom_site_label_2
_geom_torsion_atom_site_label_3
_geom_torsion_atom_site_label_4
_geom_torsion
C6 C1 C2 C3 -2(2)
C1 C2 C3 C4 2(2)
C2 C3 C4 C5 -2(3)
C3 C4 C5 C6 0(2)
C2 C1 C6 C5 0(2)
C2 C1 C6 C7 177.9(12)
C4 C5 C6 C1 1(2)
C4 C5 C6 C7 -177.3(12)
C8 N1 C7 O1 0.7(12)
C8 N1 C7 C6 178.2(10)
C9 O1 C7 N1 1.7(11)
C9 O1 C7 C6 -176.1(9)
C1 C6 C7 N1 -179.7(12)
C5 C6 C7 N1 -1.9(17)
C1 C6 C7 O1 -2.3(16)
C5 C6 C7 O1 175.5(11)
C7 N1 C8 C9 -2.9(13)
C7 N1 C8 C16 -172.5(11)
N1 C8 C9 O1 3.8(13)
C16 C8 C9 O1 173.1(10)
N1 C8 C9 C10 177.3(15)
C16 C8 C9 C10 -13(3)
C7 O1 C9 C8 -3.2(12)
C7 O1 C9 C10 -179.3(8)
C8 C9 C10 C11 3(2)
O1 C9 C10 C11 175.9(9)
C8 C9 C10 C15 -178.6(17)
O1 C9 C10 C15 -5.5(15)
C15 C10 C11 C12 4.9(19)
C9 C10 C11 C12 -176.5(12)
C10 C11 C12 C13 -2(2)
C11 C12 C13 C14 -2(2)
C12 C13 C14 C15 3(2)
C13 C14 C15 C10 -1(2)
C11 C10 C15 C14 -3.2(18)
C9 C10 C15 C14 178.4(12)
C17 N2 C16 O2 -0.3(17)
C20 N2 C16 O2 174.9(11)
C17 N2 C16 C8 178.8(10)
C20 N2 C16 C8 -6.0(17)
N1 C8 C16 O2 134.3(12)
C9 C8 C16 O2 -33.9(18)
N1 C8 C16 N2 -44.8(16)
C9 C8 C16 N2 147.0(12)
C16 N2 C17 C18 -175.1(11)
C20 N2 C17 C18 9.0(14)
N2 C17 C18 C19 -19.6(17)
C17 C18 C19 C20 22.8(19)
C16 N2 C20 C19 -171.2(12)
C17 N2 C20 C19 4.2(14)
C18 C19 C20 N2 -16.3(17)
